data_7721094
loop_
_publ_author_name
'Panja, Anangamohan'
'Jana, Narayan Ch'
'Aravena, Daniel'
'Jagli&#x10d;i&#x107;, Zvonko'

_publ_section_title
;
 Tuning magnetic exchange and relaxation dynamics in dinuclear Dy(III)
 single-molecule magnets <i>via</i> co-ligand modulation on a
 hydrazone-based Schiff base platform.
;
_journal_issue 18
_journal_name_full 'Dalton transactions (Cambridge, England : 2003)'
_journal_page_first 7329
_journal_page_last 7341
_journal_paper_doi 10.1039/d6dt00433d
_journal_volume 55
_journal_year 2026
_chemical_formula_moiety 'C46 H46 Dy2 N8 O18, 2(C H4 O)'
_chemical_formula_sum 'C48 H54 Dy2 N8 O20'
_chemical_formula_weight 1387.99
_space_group_crystal_system monoclinic
_space_group_IT_number 14
_space_group_name_Hall '-P 2yn'
_space_group_name_H-M_alt 'P 1 21/n 1'
_atom_sites_solution_hydrogens mixed
_audit_creation_date 2026-03-23
_audit_creation_method
;
Olex2 1.5
(compiled 2026.03.20 svn.r2bc28608 for OlexSys, GUI svn.r7524)
;
_audit_update_record
;
2026-03-23 deposited with the CCDC.	2026-04-20 downloaded from the CCDC.
;
_cell_angle_alpha 90
_cell_angle_beta 94.6700(10)
_cell_angle_gamma 90
_cell_formula_units_Z 2
_cell_length_a 9.77060(10)
_cell_length_b 24.2648(3)
_cell_length_c 11.30730(10)
_cell_measurement_reflns_used 12609
_cell_measurement_temperature 212(7)
_cell_measurement_theta_max 72.0900
_cell_measurement_theta_min 4.3080
_cell_volume 2671.85(5)
_computing_cell_refinement 'CrysAlisPro 1.171.42.89a (Rigaku OD, 2023)'
_computing_data_collection 'CrysAlisPro 1.171.42.89a (Rigaku OD, 2023)'
_computing_data_reduction 'CrysAlisPro 1.171.42.89a (Rigaku OD, 2023)'
_computing_molecular_graphics 'Olex2 1.5 (Dolomanov et al., 2009)'
_computing_publication_material 'Olex2 1.5 (Dolomanov et al., 2009)'
_computing_structure_refinement 'SHELXL 2018/3 (Sheldrick, 2015)'
_computing_structure_solution 'SHELXT 2014/5 (Sheldrick, 2014)'
_diffrn_ambient_temperature 212.15
_diffrn_detector_area_resol_mean 5.8140
_diffrn_detector_type 'Pilatus 200K'
_diffrn_measured_fraction_theta_full 0.994
_diffrn_measured_fraction_theta_max 0.976
_diffrn_measurement_details
;
List of Runs (angles in degrees, time in seconds):

  # Type    Start    End  Width  t~exp~   \w     \q     \k     \f   Frames
#--------------------------------------------------------------------------
  1  \w    -63.00 -16.00   0.50    0.11    --    0.00 145.00-161.00   94
  2  \w     97.00 159.00   0.50    0.57    --   95.54 126.00  30.00  124
  3  \w     32.00 113.00   0.50    0.57    --   95.54-126.00 -46.00  162
  4  \w     86.00 158.00   0.50    0.57    --   95.54 145.00-161.00  144
  5  \w     37.00 127.00   0.50    0.57    --   95.54-145.00 145.00  180
  6  \w    -23.00  42.00   0.50    0.11    --    0.00  77.00  60.00  130
  7  \w    -66.00   3.00   0.50    0.11    --    0.00 -37.00-120.00  138
  8  \w    -23.00  42.00   0.50    0.11    --    0.00  77.00-180.00  130
  9  \w     31.00 100.00   0.50    0.57    --   95.54 -45.00 -30.00  138
 10  \w     31.00 100.00   0.50    0.57    --   95.54 -45.00 -90.00  138
 11  \w     33.00 113.00   0.50    0.57    --   95.54-125.00-180.00  160
 12  \w    103.00 160.00   0.50    0.57    --   95.54  77.00  30.00  114
 13  \w     83.00 158.00   0.50    0.57    --   95.54  61.00 -60.00  150
 14  \w     33.00 109.00   0.50    0.57    --   95.54 -61.00 -90.00  152
 15  \w     27.00  99.00   0.50    0.57    --   95.54 -30.00 -30.00  144
 16  \w     27.00  99.00   0.50    0.57    --   95.54 -30.00 120.00  144
 17  \w     27.00 107.00   0.50    0.57    --   95.54 -94.00 -30.00  160
 18  \w    103.00 160.00   0.50    0.57    --   95.54  77.00 -60.00  114
 19  \w    -66.00 -14.00   0.50    0.11    --    0.00 -37.00   0.00  104
;
_diffrn_measurement_device 'four-circle diffractometer'
_diffrn_measurement_device_type 'SuperNova, Dual, Cu at home/near, Pilatus 200K'
_diffrn_measurement_method '\w scans'
_diffrn_radiation_type CuK\a
_diffrn_radiation_wavelength 1.54184
_diffrn_reflns_av_R_equivalents 0.0432
_diffrn_reflns_av_unetI/netI 0.0325
_diffrn_reflns_Laue_measured_fraction_full 0.994
_diffrn_reflns_Laue_measured_fraction_max 0.976
_diffrn_reflns_limit_h_max 12
_diffrn_reflns_limit_h_min -11
_diffrn_reflns_limit_k_max 29
_diffrn_reflns_limit_k_min -29
_diffrn_reflns_limit_l_max 11
_diffrn_reflns_limit_l_min -13
_diffrn_reflns_number 22539
_diffrn_reflns_point_group_measured_fraction_full 0.994
_diffrn_reflns_point_group_measured_fraction_max 0.976
_diffrn_reflns_theta_full 67.684
_diffrn_reflns_theta_max 72.535
_diffrn_reflns_theta_min 3.643
_exptl_absorpt_coefficient_mu 15.511
_exptl_absorpt_correction_T_max 1.00000
_exptl_absorpt_correction_T_min 0.37347
_exptl_absorpt_correction_type multi-scan
_exptl_absorpt_process_details
;
CrysAlisPro 1.171.42.89a (Rigaku Oxford Diffraction, 2023)
Empirical absorption correction using spherical harmonics,
implemented in SCALE3 ABSPACK scaling algorithm.
;
_exptl_crystal_colour 'light yellow'
_exptl_crystal_density_diffrn 1.725
_exptl_crystal_description block
_exptl_crystal_F_000 1380
_exptl_crystal_size_max 0.2
_exptl_crystal_size_mid 0.2
_exptl_crystal_size_min 0.1
_refine_diff_density_max 0.611
_refine_diff_density_min -0.743
_refine_diff_density_rms 0.073
_refine_ls_extinction_method none
_refine_ls_goodness_of_fit_ref 1.054
_refine_ls_hydrogen_treatment mixed
_refine_ls_matrix_type full
_refine_ls_number_parameters 391
_refine_ls_number_reflns 5161
_refine_ls_number_restraints 47
_refine_ls_restrained_S_all 1.055
_refine_ls_R_factor_all 0.0314
_refine_ls_R_factor_gt 0.0280
_refine_ls_shift/su_max 0.005
_refine_ls_shift/su_mean 0.000
_refine_ls_structure_factor_coef Fsqd
_refine_ls_weighting_details 'w=1/[\s^2^(Fo^2^)+(0.0381P)^2^+1.1700P] where P=(Fo^2^+2Fc^2^)/3'
_refine_ls_weighting_scheme calc
_refine_ls_wR_factor_gt 0.0695
_refine_ls_wR_factor_ref 0.0712
_reflns_Friedel_coverage 0.000
_reflns_number_gt 4693
_reflns_number_total 5161
_reflns_threshold_expression 'I > 2\s(I)'
_cod_data_source_file d6dt00433d2.cif
_cod_data_source_block complex-4_njap-269
_cod_database_code 7721094
_shelx_shelxl_version_number 2018/3
_shelx_space_group_comment
;
The symmetry employed for this shelxl refinement is uniquely defined
by the following loop, which should always be used as a source of
symmetry information in preference to the above space-group names.
They are only intended as comments.
;
_shelx_estimated_absorpt_t_max 0.306
_shelx_estimated_absorpt_t_min 0.147
_olex2_refinement_description
;
1. Fixed Uiso
 At 1.2 times of:
  All C(H) groups
 At 1.5 times of:
  All C(H,H,H) groups, All O(H) groups, All O(H,H) groups
2. Restrained distances
 O7-H7A = O7-H7B
 0.86 with sigma of 0.02
 H7A-H7B
 1.36 with sigma of 0.04
 Dy1-H7A \\sim Dy1-H7B
 with sigma of 0.02
 O8B-O9B \\sim O8A-O9A
 with sigma of 0.004
 N4-O8B \\sim N4-O8A \\sim N4-O9A \\sim N4-O9B
 with sigma of 0.002
3. Uiso/Uaniso restraints and constraints
Uanis(O9B) \\sim Ueq, Uanis(O9A) \\sim Ueq, Uanis(O8B) \\sim Ueq, Uanis(O8A)
\\sim Ueq: with sigma of 0.01 and sigma for terminal atoms of 0.02
Uanis(C23A) \\sim Ueq, Uanis(C23B) \\sim Ueq: with sigma of 0.01 and sigma for
terminal atoms of 0.02
4. Others
 Fixed Sof: H6B(0.15) H6A(0.85) O8B(0.5) O8A(0.5) O9A(0.5) O9B(0.5) C23B(0.15)
 H23A(0.15) H23B(0.15) H23C(0.15) C23A(0.85) H23D(0.85) H23E(0.85) H23F(0.85)
5.a Aromatic/amide H refined with riding coordinates:
 C9(H9), C5(H5), C21(H21), C20(H20), C15(H15), C22(H22), C18(H18), C14(H14),
 C13(H13), C12(H12), C3(H3)
5.b Tetrahedral OH refined with riding coordinates:
 O6(H6B), O6(H6A)
5.c Idealised Me refined as rotating group:
 C7(H7C,H7D,H7E), C8(H8A,H8B,H8C), C24(H24A,H24B,H24C), C23B(H23A,H23B,H23C),
 C23A(H23D,H23E,H23F)
5.d Idealised tetrahedral OH refined as rotating group:
 O10(H10)
;
_olex2_submission_special_instructions 'No special instructions were received'
_oxdiff_exptl_absorpt_empirical_details
;
Empirical correction (ABSPACK) includes:
- Absorption correction using spherical harmonics
- Frame scaling
;

loop_
_space_group_symop_operation_xyz
'x, y, z'
'-x+1/2, y+1/2, -z+1/2'
'-x, -y, -z'
'x-1/2, -y-1/2, z-1/2'

loop_
_atom_site_label
_atom_site_type_symbol
_atom_site_fract_x
_atom_site_fract_y
_atom_site_fract_z
_atom_site_U_iso_or_equiv
_atom_site_adp_type
_atom_site_occupancy
_atom_site_site_symmetry_order
_atom_site_calc_flag
_atom_site_refinement_flags_posn
_atom_site_refinement_flags_adp
_atom_site_refinement_flags_occupancy
_atom_site_disorder_assembly
_atom_site_disorder_group
Dy1 Dy 0.87350(2) 0.55623(2) 0.53447(2) 0.02504(7) Uani 1 1 d D . . . .
O3 O 0.69727(19) 0.60249(9) 0.60484(19) 0.0333(5) Uani 1 1 d . . . . .
O1 O 0.91448(18) 0.48813(8) 0.39867(16) 0.0266(4) Uani 1 1 d . . . . .
O4 O 0.8373(2) 0.61631(10) 0.3656(2) 0.0401(5) Uani 1 1 d . . . . .
O2 O 1.0696(2) 0.45110(9) 0.24110(19) 0.0365(5) Uani 1 1 d . . . . .
N2 N 0.5300(2) 0.56530(10) 0.4730(2) 0.0288(5) Uani 1 1 d . . . . .
O5 O 1.0561(2) 0.59587(10) 0.3900(2) 0.0419(5) Uani 1 1 d . . . . .
O6 O 0.9705(2) 0.64097(9) 0.6070(2) 0.0409(5) Uani 1 1 d . . . . .
H6B H 1.055411 0.640633 0.607024 0.061 Uiso 0.15 1 calc R U P A 2
H6A H 1.055265 0.643637 0.617577 0.061 Uiso 0.85 1 calc R U P B 1
N1 N 0.6439(2) 0.54002(10) 0.4254(2) 0.0269(5) Uani 1 1 d . . . . .
O7 O 0.7476(2) 0.48024(9) 0.62571(19) 0.0343(5) Uani 1 1 d D . . . .
H7A H 0.794(3) 0.4497(9) 0.632(4) 0.051 Uiso 1 1 d D U . . .
H7B H 0.675(2) 0.4689(14) 0.590(3) 0.051 Uiso 1 1 d D U . . .
C9 C 0.6146(3) 0.51366(13) 0.3289(3) 0.0311(6) Uani 1 1 d . . . . .
H9 H 0.521290 0.511503 0.301571 0.037 Uiso 1 1 calc R U . . .
C16 C 0.9584(3) 0.61977(13) 0.3330(3) 0.0334(6) Uani 1 1 d . . . . .
C6 C 0.7118(3) 0.48667(13) 0.2573(3) 0.0304(6) Uani 1 1 d . . . . .
C17 C 0.9801(3) 0.65321(13) 0.2259(3) 0.0345(7) Uani 1 1 d . . . . .
C10 C 0.5727(3) 0.59678(12) 0.5626(3) 0.0283(6) Uani 1 1 d . . . . .
C1 C 0.8526(3) 0.47803(12) 0.2909(2) 0.0262(5) Uani 1 1 d . . . . .
C2 C 0.9318(3) 0.45561(13) 0.2033(3) 0.0323(6) Uani 1 1 d . . . . .
O10 O 0.6184(3) 0.69280(13) 0.3374(3) 0.0650(8) Uani 1 1 d . . . . .
H10 H 0.686689 0.672362 0.345468 0.098 Uiso 1 1 calc R U . . .
C19 C 0.8912(4) 0.69967(16) 0.0515(3) 0.0468(8) Uani 1 1 d . . . . .
N3 N 0.2381(3) 0.65853(13) 0.6408(3) 0.0493(8) Uani 1 1 d . . . . .
C11 C 0.4691(3) 0.62966(12) 0.6226(3) 0.0298(6) Uani 1 1 d . . . . .
C4 C 0.7347(4) 0.44530(16) 0.0628(3) 0.0475(9) Uani 1 1 d . . . . .
C5 C 0.6569(3) 0.46932(15) 0.1452(3) 0.0412(7) Uani 1 1 d . . . . .
H5 H 0.562450 0.474294 0.125100 0.049 Uiso 1 1 calc R U . . .
C21 C 1.1290(5) 0.70405(18) 0.1068(4) 0.0598(11) Uani 1 1 d . . . . .
H21 H 1.217607 0.716307 0.093247 0.072 Uiso 1 1 calc R U . . .
C20 C 1.0194(5) 0.71870(17) 0.0290(4) 0.0582(10) Uani 1 1 d . . . . .
H20 H 1.031629 0.740969 -0.037356 0.070 Uiso 1 1 calc R U . . .
C15 C 0.5109(3) 0.66079(15) 0.7204(3) 0.0418(8) Uani 1 1 d . . . . .
H15 H 0.604033 0.661471 0.748782 0.050 Uiso 1 1 calc R U . . .
C22 C 1.1106(4) 0.67166(16) 0.2044(3) 0.0457(8) Uani 1 1 d . . . . .
H22 H 1.186562 0.661994 0.256649 0.055 Uiso 1 1 calc R U . . .
C18 C 0.8686(3) 0.66752(15) 0.1482(3) 0.0408(7) Uani 1 1 d . . . . .
H18 H 0.779621 0.655520 0.161321 0.049 Uiso 1 1 calc R U . . .
C7 C 1.1609(4) 0.4348(2) 0.1549(3) 0.0575(11) Uani 1 1 d . . . . .
H7C H 1.254926 0.437369 0.189188 0.086 Uiso 1 1 calc R U . . .
H7D H 1.148468 0.458940 0.086434 0.086 Uiso 1 1 calc R U . . .
H7E H 1.141125 0.397133 0.130552 0.086 Uiso 1 1 calc R U . . .
C8 C 0.6707(5) 0.4256(3) -0.0556(4) 0.0758(15) Uani 1 1 d . . . . .
H8A H 0.669034 0.385616 -0.056675 0.114 Uiso 1 1 calc R U . . .
H8B H 0.724201 0.438905 -0.118289 0.114 Uiso 1 1 calc R U . . .
H8C H 0.577584 0.439554 -0.067957 0.114 Uiso 1 1 calc R U . . .
C14 C 0.4158(4) 0.69112(17) 0.7770(4) 0.0515(9) Uani 1 1 d . . . . .
H14 H 0.443850 0.713359 0.842667 0.062 Uiso 1 1 calc R U . . .
C24 C 0.5149(4) 0.6668(2) 0.2666(4) 0.0639(11) Uani 1 1 d . . . . .
H24A H 0.529147 0.672777 0.183670 0.096 Uiso 1 1 calc R U . . .
H24B H 0.426577 0.681897 0.283402 0.096 Uiso 1 1 calc R U . . .
H24C H 0.516513 0.627586 0.283287 0.096 Uiso 1 1 calc R U . . .
C13 C 0.2809(3) 0.68826(16) 0.7362(3) 0.0492(9) Uani 1 1 d . . . . .
H13 H 0.215891 0.707837 0.776466 0.059 Uiso 1 1 calc R U . . .
C12 C 0.3306(3) 0.63004(15) 0.5854(3) 0.0419(8) Uani 1 1 d . . . . .
H12 H 0.300386 0.609297 0.518066 0.050 Uiso 1 1 calc R U . . .
C3 C 0.8758(4) 0.43953(15) 0.0937(3) 0.0434(8) Uani 1 1 d . . . . .
H3 H 0.932551 0.424490 0.038751 0.052 Uiso 1 1 calc R U . . .
O8B O 0.6663(8) 0.6885(5) -0.0179(12) 0.087(4) Uani 0.5 1 d D U P C 2
O8A O 0.6559(8) 0.7101(5) 0.0045(13) 0.082(4) Uani 0.5 1 d D U P C 1
O9A O 0.7963(13) 0.7340(6) -0.1257(8) 0.087(4) Uani 0.5 1 d D U P C 1
O9B O 0.7833(17) 0.7507(6) -0.1043(10) 0.107(6) Uani 0.5 1 d D U P C 2
N4 N 0.7715(4) 0.71492(18) -0.0292(3) 0.0710(11) Uani 1 1 d D . . . .
C23B C 0.930(3) 0.6835(13) 0.685(3) 0.057(7) Uani 0.15 1 d . U P D 2
H23A H 0.976171 0.678227 0.763245 0.086 Uiso 0.15 1 calc R U P D 2
H23B H 0.831290 0.681994 0.689885 0.086 Uiso 0.15 1 calc R U P D 2
H23C H 0.954651 0.719198 0.654257 0.086 Uiso 0.15 1 calc R U P D 2
C23A C 0.9122(5) 0.69354(19) 0.6028(7) 0.0612(14) Uani 0.85 1 d . U P D 1
H23D H 0.812972 0.690408 0.599666 0.092 Uiso 0.85 1 calc R U P D 1
H23E H 0.937954 0.712688 0.532613 0.092 Uiso 0.85 1 calc R U P D 1
H23F H 0.945091 0.714039 0.673037 0.092 Uiso 0.85 1 calc R U P D 1

loop_
_atom_site_aniso_label
_atom_site_aniso_U_11
_atom_site_aniso_U_22
_atom_site_aniso_U_33
_atom_site_aniso_U_23
_atom_site_aniso_U_13
_atom_site_aniso_U_12
Dy1 0.01754(9) 0.02924(10) 0.02807(10) -0.00155(6) 0.00008(6) 0.00324(6)
O3 0.0175(9) 0.0412(12) 0.0411(12) -0.0098(9) 0.0011(8) 0.0032(8)
O1 0.0218(9) 0.0339(10) 0.0235(9) -0.0039(8) -0.0008(7) 0.0061(8)
O4 0.0272(11) 0.0501(14) 0.0424(13) 0.0141(10) -0.0001(9) -0.0023(10)
O2 0.0245(10) 0.0544(14) 0.0306(11) -0.0068(9) 0.0030(9) 0.0083(9)
N2 0.0168(11) 0.0321(12) 0.0377(14) -0.0013(10) 0.0033(9) 0.0027(9)
O5 0.0359(12) 0.0449(13) 0.0440(13) 0.0058(10) -0.0025(10) 0.0104(10)
O6 0.0212(10) 0.0376(12) 0.0632(15) -0.0128(10) -0.0003(10) 0.0006(9)
N1 0.0192(11) 0.0317(12) 0.0299(12) 0.0006(10) 0.0026(9) 0.0021(9)
O7 0.0304(11) 0.0338(11) 0.0383(12) 0.0020(9) 0.0006(9) 0.0004(9)
C9 0.0201(13) 0.0373(16) 0.0352(16) -0.0007(12) -0.0017(11) 0.0016(11)
C16 0.0298(15) 0.0328(15) 0.0368(16) -0.0009(12) -0.0019(12) 0.0013(12)
C6 0.0260(14) 0.0361(15) 0.0284(14) -0.0007(12) -0.0023(11) 0.0052(12)
C17 0.0315(15) 0.0339(15) 0.0381(17) -0.0020(13) 0.0039(13) -0.0020(12)
C10 0.0189(12) 0.0296(14) 0.0366(16) 0.0038(12) 0.0025(11) 0.0017(11)
C1 0.0264(13) 0.0283(14) 0.0233(13) 0.0000(11) -0.0009(10) 0.0017(11)
C2 0.0295(15) 0.0361(16) 0.0310(16) -0.0030(12) 0.0005(12) 0.0049(12)
O10 0.0559(17) 0.0585(18) 0.080(2) -0.0114(15) 0.0039(15) 0.0126(14)
C19 0.056(2) 0.049(2) 0.0341(18) 0.0042(15) -0.0018(16) 0.0050(16)
N3 0.0236(13) 0.0528(18) 0.072(2) -0.0218(15) 0.0037(13) 0.0064(12)
C11 0.0206(13) 0.0321(14) 0.0370(16) 0.0001(12) 0.0039(11) 0.0010(11)
C4 0.045(2) 0.060(2) 0.0352(19) -0.0140(15) -0.0095(15) 0.0110(16)
C5 0.0311(16) 0.051(2) 0.0394(18) -0.0066(15) -0.0102(13) 0.0096(14)
C21 0.055(2) 0.059(2) 0.067(3) 0.014(2) 0.017(2) -0.013(2)
C20 0.078(3) 0.050(2) 0.050(2) 0.0147(18) 0.020(2) -0.004(2)
C15 0.0230(14) 0.052(2) 0.050(2) -0.0120(15) -0.0022(13) 0.0040(13)
C22 0.0341(17) 0.048(2) 0.055(2) 0.0059(16) 0.0036(15) -0.0041(15)
C18 0.0351(16) 0.052(2) 0.0348(17) 0.0024(14) 0.0014(13) 0.0002(15)
C7 0.038(2) 0.097(3) 0.038(2) -0.008(2) 0.0093(16) 0.019(2)
C8 0.065(3) 0.106(4) 0.051(3) -0.039(3) -0.024(2) 0.027(3)
C14 0.0380(18) 0.060(2) 0.055(2) -0.0256(18) 0.0004(16) 0.0052(17)
C24 0.052(2) 0.065(3) 0.073(3) 0.010(2) -0.004(2) 0.003(2)
C13 0.0299(16) 0.056(2) 0.063(2) -0.0239(18) 0.0074(15) 0.0092(15)
C12 0.0202(14) 0.0465(19) 0.059(2) -0.0189(16) 0.0006(14) 0.0023(13)
C3 0.0435(19) 0.056(2) 0.0296(17) -0.0110(14) -0.0038(14) 0.0142(16)
O8B 0.070(6) 0.128(10) 0.059(6) 0.010(6) -0.029(4) 0.021(5)
O8A 0.064(5) 0.110(8) 0.068(7) 0.011(6) -0.014(4) 0.022(5)
O9A 0.105(7) 0.107(9) 0.045(5) 0.029(6) -0.010(4) 0.008(7)
O9B 0.156(10) 0.102(9) 0.062(7) 0.037(6) 0.008(6) 0.054(7)
N4 0.080(3) 0.088(3) 0.042(2) 0.0131(19) -0.0100(19) 0.014(2)
C23B 0.054(13) 0.060(14) 0.058(13) -0.017(12) 0.004(12) -0.003(11)
C23A 0.037(2) 0.034(2) 0.111(5) -0.010(3) 0.000(3) 0.0018(18)

loop_
_atom_type_symbol
_atom_type_description
_atom_type_scat_dispersion_real
_atom_type_scat_dispersion_imag
_atom_type_scat_source
C C 0.0181 0.0091 'International Tables Vol C Tables 4.2.6.8 and 6.1.1.4'
H H 0.0000 0.0000 'International Tables Vol C Tables 4.2.6.8 and 6.1.1.4'
Dy Dy -9.8046 9.8477 'International Tables Vol C Tables 4.2.6.8 and 6.1.1.4'
N N 0.0311 0.0180 'International Tables Vol C Tables 4.2.6.8 and 6.1.1.4'
O O 0.0492 0.0322 'International Tables Vol C Tables 4.2.6.8 and 6.1.1.4'

loop_
_geom_angle_atom_site_label_1
_geom_angle_atom_site_label_2
_geom_angle_atom_site_label_3
_geom_angle
_geom_angle_site_symmetry_1
_geom_angle_site_symmetry_3
_geom_angle_publ_flag
O3 Dy1 Dy1 163.16(6) . 3_766 ?
O3 Dy1 O1 140.23(7) . . ?
O3 Dy1 O1 140.92(7) . 3_766 ?
O3 Dy1 O4 84.91(8) . . ?
O3 Dy1 O2 78.18(7) . 3_766 ?
O3 Dy1 O5 126.81(7) . . ?
O3 Dy1 O6 75.07(7) . . ?
O3 Dy1 N1 64.67(8) . . ?
O3 Dy1 O7 78.74(7) . . ?
O1 Dy1 Dy1 36.97(4) . 3_766 ?
O1 Dy1 Dy1 35.40(4) 3_766 3_766 ?
O1 Dy1 O1 72.38(7) . 3_766 ?
O1 Dy1 O4 85.88(8) . . ?
O1 Dy1 O4 126.08(7) 3_766 . ?
O1 Dy1 O2 62.90(6) 3_766 3_766 ?
O1 Dy1 O2 124.98(7) . 3_766 ?
O1 Dy1 O5 72.14(7) . . ?
O1 Dy1 O5 75.76(6) 3_766 . ?
O1 Dy1 O6 139.46(7) . . ?
O1 Dy1 N1 75.94(7) . . ?
O1 Dy1 N1 143.20(7) 3_766 . ?
O1 Dy1 O7 88.87(7) 3_766 . ?
O1 Dy1 O7 82.18(7) . . ?
O4 Dy1 Dy1 109.15(6) . 3_766 ?
O4 Dy1 O2 146.64(8) . 3_766 ?
O4 Dy1 O5 50.49(7) . . ?
O4 Dy1 N1 68.65(8) . . ?
O4 Dy1 O7 137.13(7) . . ?
O2 Dy1 Dy1 93.49(5) 3_766 3_766 ?
O2 Dy1 O5 121.68(7) 3_766 . ?
O5 Dy1 Dy1 70.02(5) . 3_766 ?
O6 Dy1 Dy1 116.29(5) . 3_766 ?
O6 Dy1 O1 88.27(7) . 3_766 ?
O6 Dy1 O4 77.21(8) . . ?
O6 Dy1 O2 70.76(8) . 3_766 ?
O6 Dy1 O5 68.65(8) . . ?
O6 Dy1 N1 128.40(8) . . ?
O6 Dy1 O7 133.93(8) . . ?
N1 Dy1 Dy1 110.96(6) . 3_766 ?
N1 Dy1 O2 126.28(7) . 3_766 ?
N1 Dy1 O5 111.64(7) . . ?
O7 Dy1 Dy1 84.54(5) . 3_766 ?
O7 Dy1 O2 67.17(7) . 3_766 ?
O7 Dy1 O5 153.01(7) . . ?
O7 Dy1 N1 68.52(8) . . ?
C10 O3 Dy1 123.08(18) . . ?
Dy1 O1 Dy1 107.62(7) . 3_766 ?
C1 O1 Dy1 130.22(16) . . ?
C1 O1 Dy1 121.26(16) . 3_766 ?
C16 O4 Dy1 100.95(18) . . ?
C2 O2 Dy1 116.04(17) . 3_766 ?
C2 O2 C7 117.2(3) . . ?
C7 O2 Dy1 124.0(2) . 3_766 ?
C10 N2 N1 109.7(2) . . ?
C16 O5 Dy1 87.84(18) . . ?
Dy1 O6 H6B 111.2 . . ?
Dy1 O6 H6A 118.8 . . ?
C23B O6 Dy1 135.3(12) . . ?
C23B O6 H6B 109.5 . . ?
C23A O6 Dy1 128.9(3) . . ?
C23A O6 H6A 109.5 . . ?
N2 N1 Dy1 116.45(17) . . ?
C9 N1 Dy1 129.01(19) . . ?
C9 N1 N2 114.5(2) . . ?
Dy1 O7 H7A 113(2) . . ?
Dy1 O7 H7B 118(2) . . ?
H7A O7 H7B 100(3) . . ?
N1 C9 H9 116.9 . . ?
N1 C9 C6 126.2(3) . . ?
C6 C9 H9 116.9 . . ?
O4 C16 C17 118.0(3) . . ?
O5 C16 O4 120.7(3) . . ?
O5 C16 C17 121.3(3) . . ?
C1 C6 C9 125.7(3) . . ?
C5 C6 C9 114.9(3) . . ?
C5 C6 C1 119.4(3) . . ?
C22 C17 C16 120.7(3) . . ?
C18 C17 C16 119.7(3) . . ?
C18 C17 C22 119.5(3) . . ?
O3 C10 N2 125.8(3) . . ?
O3 C10 C11 115.6(3) . . ?
N2 C10 C11 118.5(2) . . ?
O1 C1 C6 125.1(2) . . ?
O1 C1 C2 118.4(2) . . ?
C6 C1 C2 116.4(3) . . ?
O2 C2 C1 112.9(3) . . ?
C3 C2 O2 124.3(3) . . ?
C3 C2 C1 122.8(3) . . ?
C24 O10 H10 109.5 . . ?
C20 C19 N4 119.3(3) . . ?
C18 C19 C20 123.0(4) . . ?
C18 C19 N4 117.7(3) . . ?
C12 N3 C13 118.6(3) . . ?
C15 C11 C10 119.4(3) . . ?
C15 C11 C12 117.4(3) . . ?
C12 C11 C10 123.2(3) . . ?
C5 C4 C8 121.5(4) . . ?
C5 C4 C3 117.3(3) . . ?
C3 C4 C8 121.2(3) . . ?
C6 C5 H5 118.4 . . ?
C4 C5 C6 123.2(3) . . ?
C4 C5 H5 118.4 . . ?
C20 C21 H21 119.5 . . ?
C20 C21 C22 120.9(4) . . ?
C22 C21 H21 119.5 . . ?
C19 C20 H20 121.1 . . ?
C21 C20 C19 117.8(3) . . ?
C21 C20 H20 121.1 . . ?
C11 C15 H15 120.0 . . ?
C11 C15 C14 119.9(3) . . ?
C14 C15 H15 120.0 . . ?
C17 C22 H22 119.9 . . ?
C21 C22 C17 120.3(4) . . ?
C21 C22 H22 119.9 . . ?
C17 C18 H18 120.8 . . ?
C19 C18 C17 118.5(3) . . ?
C19 C18 H18 120.8 . . ?
O2 C7 H7C 109.5 . . ?
O2 C7 H7D 109.5 . . ?
O2 C7 H7E 109.5 . . ?
H7C C7 H7D 109.5 . . ?
H7C C7 H7E 109.5 . . ?
H7D C7 H7E 109.5 . . ?
C4 C8 H8A 109.5 . . ?
C4 C8 H8B 109.5 . . ?
C4 C8 H8C 109.5 . . ?
H8A C8 H8B 109.5 . . ?
H8A C8 H8C 109.5 . . ?
H8B C8 H8C 109.5 . . ?
C15 C14 H14 120.5 . . ?
C13 C14 C15 118.9(3) . . ?
C13 C14 H14 120.5 . . ?
O10 C24 H24A 109.5 . . ?
O10 C24 H24B 109.5 . . ?
O10 C24 H24C 109.5 . . ?
H24A C24 H24B 109.5 . . ?
H24A C24 H24C 109.5 . . ?
H24B C24 H24C 109.5 . . ?
N3 C13 C14 122.1(3) . . ?
N3 C13 H13 118.9 . . ?
C14 C13 H13 118.9 . . ?
N3 C12 C11 123.0(3) . . ?
N3 C12 H12 118.5 . . ?
C11 C12 H12 118.5 . . ?
C2 C3 C4 120.7(3) . . ?
C2 C3 H3 119.7 . . ?
C4 C3 H3 119.7 . . ?
O8B N4 C19 115.7(7) . . ?
O8B N4 O9B 124.6(6) . . ?
O8A N4 C19 119.2(8) . . ?
O8A N4 O9A 124.4(5) . . ?
O9A N4 C19 116.3(7) . . ?
O9B N4 C19 119.6(9) . . ?
O6 C23B H23A 109.5 . . ?
O6 C23B H23B 109.5 . . ?
O6 C23B H23C 109.5 . . ?
H23A C23B H23B 109.5 . . ?
H23A C23B H23C 109.5 . . ?
H23B C23B H23C 109.5 . . ?
O6 C23A H23D 109.5 . . ?
O6 C23A H23E 109.5 . . ?
O6 C23A H23F 109.5 . . ?
H23D C23A H23E 109.5 . . ?
H23D C23A H23F 109.5 . . ?
H23E C23A H23F 109.5 . . ?

loop_
_geom_bond_atom_site_label_1
_geom_bond_atom_site_label_2
_geom_bond_distance
_geom_bond_site_symmetry_2
_geom_bond_publ_flag
Dy1 Dy1 3.8050(3) 3_766 ?
Dy1 O3 2.2541(19) . ?
Dy1 O1 2.4013(18) 3_766 ?
Dy1 O1 2.3128(18) . ?
Dy1 O4 2.406(2) . ?
Dy1 O2 2.560(2) 3_766 ?
Dy1 O5 2.693(2) . ?
Dy1 O6 2.381(2) . ?
Dy1 N1 2.502(2) . ?
Dy1 O7 2.487(2) . ?
O3 C10 1.278(3) . ?
O1 C1 1.338(3) . ?
O4 C16 1.270(4) . ?
O2 C2 1.383(4) . ?
O2 C7 1.429(4) . ?
N2 N1 1.415(3) . ?
N2 C10 1.310(4) . ?
O5 C16 1.250(4) . ?
O6 H6B 0.8300 . ?
O6 H6A 0.8300 . ?
O6 C23B 1.43(3) . ?
O6 C23A 1.396(5) . ?
N1 C9 1.277(4) . ?
O7 H7A 0.868(18) . ?
O7 H7B 0.832(18) . ?
C9 H9 0.9400 . ?
C9 C6 1.453(4) . ?
C16 C17 1.488(4) . ?
C6 C1 1.413(4) . ?
C6 C5 1.401(4) . ?
C17 C22 1.391(4) . ?
C17 C18 1.387(5) . ?
C10 C11 1.494(4) . ?
C1 C2 1.414(4) . ?
C2 C3 1.370(5) . ?
O10 H10 0.8300 . ?
O10 C24 1.390(5) . ?
C19 C20 1.378(6) . ?
C19 C18 1.375(5) . ?
C19 N4 1.471(5) . ?
N3 C13 1.336(5) . ?
N3 C12 1.334(4) . ?
C11 C15 1.374(4) . ?
C11 C12 1.384(4) . ?
C4 C5 1.379(5) . ?
C4 C8 1.509(5) . ?
C4 C3 1.401(5) . ?
C5 H5 0.9400 . ?
C21 H21 0.9400 . ?
C21 C20 1.376(6) . ?
C21 C22 1.378(5) . ?
C20 H20 0.9400 . ?
C15 H15 0.9400 . ?
C15 C14 1.383(5) . ?
C22 H22 0.9400 . ?
C18 H18 0.9400 . ?
C7 H7C 0.9700 . ?
C7 H7D 0.9700 . ?
C7 H7E 0.9700 . ?
C8 H8A 0.9700 . ?
C8 H8B 0.9700 . ?
C8 H8C 0.9700 . ?
C14 H14 0.9400 . ?
C14 C13 1.363(5) . ?
C24 H24A 0.9700 . ?
C24 H24B 0.9700 . ?
C24 H24C 0.9700 . ?
C13 H13 0.9400 . ?
C12 H12 0.9400 . ?
C3 H3 0.9400 . ?
O8B N4 1.227(4) . ?
O8A N4 1.227(4) . ?
O9A N4 1.227(4) . ?
O9B N4 1.227(4) . ?
C23B H23A 0.9700 . ?
C23B H23B 0.9700 . ?
C23B H23C 0.9700 . ?
C23A H23D 0.9700 . ?
C23A H23E 0.9700 . ?
C23A H23F 0.9700 . ?

loop_
_geom_torsion_atom_site_label_1
_geom_torsion_atom_site_label_2
_geom_torsion_atom_site_label_3
_geom_torsion_atom_site_label_4
_geom_torsion
_geom_torsion_site_symmetry_1
_geom_torsion_site_symmetry_2
_geom_torsion_site_symmetry_3
_geom_torsion_site_symmetry_4
_geom_torsion_publ_flag
Dy1 O3 C10 N2 -1.8(4) . . . . ?
Dy1 O3 C10 C11 178.41(18) . . . . ?
Dy1 O1 C1 C6 158.1(2) 3_766 . . . ?
Dy1 O1 C1 C6 -34.2(4) . . . . ?
Dy1 O1 C1 C2 -20.1(3) 3_766 . . . ?
Dy1 O1 C1 C2 147.5(2) . . . . ?
Dy1 O4 C16 O5 -1.8(3) . . . . ?
Dy1 O4 C16 C17 178.4(2) . . . . ?
Dy1 O2 C2 C1 24.9(3) 3_766 . . . ?
Dy1 O2 C2 C3 -154.2(3) 3_766 . . . ?
Dy1 O5 C16 O4 1.6(3) . . . . ?
Dy1 O5 C16 C17 -178.7(3) . . . . ?
Dy1 N1 C9 C6 -0.8(5) . . . . ?
O3 C10 C11 C15 -3.4(4) . . . . ?
O3 C10 C11 C12 177.4(3) . . . . ?
O1 C1 C2 O2 -4.7(4) . . . . ?
O1 C1 C2 C3 174.4(3) . . . . ?
O4 C16 C17 C22 161.7(3) . . . . ?
O4 C16 C17 C18 -16.5(5) . . . . ?
O2 C2 C3 C4 179.7(3) . . . . ?
N2 N1 C9 C6 176.1(3) . . . . ?
N2 C10 C11 C15 176.8(3) . . . . ?
N2 C10 C11 C12 -2.4(4) . . . . ?
O5 C16 C17 C22 -18.1(5) . . . . ?
O5 C16 C17 C18 163.8(3) . . . . ?
N1 N2 C10 O3 -2.7(4) . . . . ?
N1 N2 C10 C11 177.1(2) . . . . ?
N1 C9 C6 C1 9.9(5) . . . . ?
N1 C9 C6 C5 -168.9(3) . . . . ?
C9 C6 C1 O1 7.6(5) . . . . ?
C9 C6 C1 C2 -174.1(3) . . . . ?
C9 C6 C5 C4 176.9(3) . . . . ?
C16 C17 C22 C21 -178.0(3) . . . . ?
C16 C17 C18 C19 178.3(3) . . . . ?
C6 C1 C2 O2 176.8(3) . . . . ?
C6 C1 C2 C3 -4.1(5) . . . . ?
C10 N2 N1 Dy1 5.3(3) . . . . ?
C10 N2 N1 C9 -172.1(3) . . . . ?
C10 C11 C15 C14 -179.6(3) . . . . ?
C10 C11 C12 N3 178.5(3) . . . . ?
C1 C6 C5 C4 -2.0(5) . . . . ?
C1 C2 C3 C4 0.7(6) . . . . ?
C11 C15 C14 C13 1.8(6) . . . . ?
C5 C6 C1 O1 -173.7(3) . . . . ?
C5 C6 C1 C2 4.6(4) . . . . ?
C5 C4 C3 C2 2.2(6) . . . . ?
C20 C19 C18 C17 -0.6(6) . . . . ?
C20 C19 N4 O8B 166.5(8) . . . . ?
C20 C19 N4 O8A -162.1(8) . . . . ?
C20 C19 N4 O9A 15.0(11) . . . . ?
C20 C19 N4 O9B -11.1(11) . . . . ?
C20 C21 C22 C17 -0.1(6) . . . . ?
C15 C11 C12 N3 -0.7(5) . . . . ?
C15 C14 C13 N3 -2.3(7) . . . . ?
C22 C17 C18 C19 0.1(5) . . . . ?
C22 C21 C20 C19 -0.4(7) . . . . ?
C18 C17 C22 C21 0.2(6) . . . . ?
C18 C19 C20 C21 0.7(6) . . . . ?
C18 C19 N4 O8B -14.7(9) . . . . ?
C18 C19 N4 O8A 16.7(10) . . . . ?
C18 C19 N4 O9A -166.2(10) . . . . ?
C18 C19 N4 O9B 167.7(10) . . . . ?
C7 O2 C2 C1 -173.0(3) . . . . ?
C7 O2 C2 C3 7.9(5) . . . . ?
C8 C4 C5 C6 178.1(4) . . . . ?
C8 C4 C3 C2 -177.4(4) . . . . ?
C13 N3 C12 C11 0.3(6) . . . . ?
C12 N3 C13 C14 1.2(6) . . . . ?
C12 C11 C15 C14 -0.4(5) . . . . ?
C3 C4 C5 C6 -1.5(6) . . . . ?
N4 C19 C20 C21 179.5(4) . . . . ?
N4 C19 C18 C17 -179.4(3) . . . . ?
